data_2206113
loop_
_publ_author_name
'Sancak, Kemal'

_publ_section_title
;
 (2-Cyanomethoxy-6-methoxyphenoxy)acetonitrile
;
_journal_issue 7
_journal_name_full 'Acta Crystallographica Section E'
_journal_page_first o2015
_journal_page_last o2017
_journal_paper_doi 10.1107/S1600536805015837
_journal_volume 61
_journal_year 2005
_chemical_formula_iupac 'C11 H10 N2 O3'
_chemical_formula_moiety 'C11 H10 N2 O3'
_chemical_formula_sum 'C11 H10 N2 O3'
_chemical_formula_weight 218.21
_chemical_name_systematic
;
(2-Cyanomethoxy-6-methoxyphenoxy)acetonitrile
;
_space_group_IT_number 15
_symmetry_cell_setting monoclinic
_symmetry_space_group_name_Hall '-C 2yc'
_symmetry_space_group_name_H-M 'C 1 2/c 1'
_atom_sites_solution_hydrogens geom
_atom_sites_solution_primary direct
_atom_sites_solution_secondary difmap
_cell_angle_alpha 90.00
_cell_angle_beta 90.949(7)
_cell_angle_gamma 90.00
_cell_formula_units_Z 8
_cell_length_a 27.871(2)
_cell_length_b 4.6083(3)
_cell_length_c 17.3806(15)
_cell_measurement_reflns_used 13819
_cell_measurement_temperature 296
_cell_measurement_theta_max 27.10
_cell_measurement_theta_min 2.05
_cell_volume 2232.0(3)
_computing_cell_refinement X-AREA
_computing_data_collection 'X-AREA (Stoe & Cie, 2002)'
_computing_data_reduction 'X-RED32 (Stoe & Cie, 2002)'
_computing_molecular_graphics 'ORTEP-3 for Windows (Farrugia, 1997)'
_computing_publication_material 'WinGX (Farrugia, 1999)'
_computing_structure_refinement 'SHELXL97 (Sheldrick, 1997)'
_computing_structure_solution 'SHELXS97 (Sheldrick, 1997)'
_diffrn_ambient_temperature 296
_diffrn_detector_area_resol_mean 6.67
_diffrn_measured_fraction_theta_full 0.994
_diffrn_measured_fraction_theta_max 0.810
_diffrn_measurement_device_type 'Stoe IPDS-II'
_diffrn_measurement_method \w
_diffrn_radiation_monochromator graphite
_diffrn_radiation_source 'fine-focus sealed tube'
_diffrn_radiation_type MoK\a
_diffrn_radiation_wavelength 0.71073
_diffrn_reflns_av_R_equivalents 0.057
_diffrn_reflns_av_sigmaI/netI 0.035
_diffrn_reflns_limit_h_max 35
_diffrn_reflns_limit_h_min -35
_diffrn_reflns_limit_k_max 5
_diffrn_reflns_limit_k_min -5
_diffrn_reflns_limit_l_max 22
_diffrn_reflns_limit_l_min -22
_diffrn_reflns_number 16223
_diffrn_reflns_theta_full 28.98
_diffrn_reflns_theta_max 28.98
_diffrn_reflns_theta_min 2.34
_diffrn_standards_number 0
_exptl_absorpt_coefficient_mu 0.097
_exptl_absorpt_correction_T_max 0.9986
_exptl_absorpt_correction_T_min 0.9955
_exptl_absorpt_correction_type integration
_exptl_absorpt_process_details '(X-RED32; Stoe & Cie, 2002)'
_exptl_crystal_colour colourless
_exptl_crystal_density_diffrn 1.299
_exptl_crystal_density_method 'not measured'
_exptl_crystal_description prism
_exptl_crystal_F_000 912
_exptl_crystal_size_max 0.47
_exptl_crystal_size_mid 0.30
_exptl_crystal_size_min 0.13
_refine_diff_density_max 0.14
_refine_diff_density_min -0.18
_refine_ls_extinction_method none
_refine_ls_goodness_of_fit_ref 0.92
_refine_ls_hydrogen_treatment constr
_refine_ls_matrix_type full
_refine_ls_number_parameters 145
_refine_ls_number_reflns 2402
_refine_ls_number_restraints 0
_refine_ls_restrained_S_all 0.92
_refine_ls_R_factor_all 0.073
_refine_ls_R_factor_gt 0.043
_refine_ls_shift/su_max 0.000
_refine_ls_shift/su_mean 0.000
_refine_ls_structure_factor_coef Fsqd
_refine_ls_weighting_details 'calc w = 1/[\s^2^(Fo^2^)+(0.0691P)^2^] where P = (Fo^2^+2Fc^2^)/3'
_refine_ls_weighting_scheme calc
_refine_ls_wR_factor_gt 0.103
_refine_ls_wR_factor_ref 0.113
_reflns_number_gt 1520
_reflns_number_total 2402
_reflns_threshold_expression I>2\s(I)
_cod_data_source_file at6011.cif
_cod_data_source_block I
_cod_original_sg_symbol_H-M 'C 2/c'
_cod_database_code 2206113
_cod_database_fobs_code 2206113

loop_
_symmetry_equiv_pos_as_xyz
'x, y, z'
'-x, y, -z+1/2'
'x+1/2, y+1/2, z'
'-x+1/2, y+1/2, -z+1/2'
'-x, -y, -z'
'x, -y, z-1/2'
'-x+1/2, -y+1/2, -z'
'x+1/2, -y+1/2, z-1/2'

loop_
_atom_site_label
_atom_site_fract_x
_atom_site_fract_y
_atom_site_fract_z
_atom_site_U_iso_or_equiv
_atom_site_adp_type
_atom_site_calc_flag
_atom_site_refinement_flags
_atom_site_occupancy
_atom_site_type_symbol
O21 0.44253(4) 0.1358(2) 0.43728(6) 0.0514(3) Uani d . 1 O
O11 0.37088(4) 0.4094(2) 0.34546(6) 0.0556(3) Uani d . 1 O
C1 0.35702(6) 0.2304(3) 0.40136(8) 0.0476(4) Uani d . 1 C
O31 0.42570(5) -0.2291(3) 0.54849(7) 0.0701(4) Uani d . 1 O
C2 0.39494(5) 0.0835(3) 0.44705(8) 0.0457(4) Uani d . 1 C
C3 0.38573(6) -0.1006(4) 0.50647(9) 0.0541(4) Uani d . 1 C
C4 0.33816(7) -0.1350(4) 0.51880(11) 0.0693(5) Uani d . 1 C
H4 0.3286 -0.2575 0.5582 0.083 Uiso calc R 1 H
C22 0.44838(6) -0.1080(4) 0.31842(11) 0.0610(5) Uani d . 1 C
C6 0.30975(6) 0.1957(4) 0.41398(11) 0.0603(5) Uani d . 1 C
H6 0.2857 0.2879 0.3854 0.072 Uiso calc R 1 H
C11 0.33361(6) 0.5468(4) 0.29258(11) 0.0594(4) Uani d . 1 C
H11A 0.3493 0.6937 0.2619 0.071 Uiso calc R 1 H
H11B 0.3101 0.6445 0.3240 0.071 Uiso calc R 1 H
C12 0.30679(6) 0.3381(4) 0.23769(11) 0.0603(5) Uani d . 1 C
C5 0.30124(7) 0.0124(4) 0.47263(12) 0.0708(6) Uani d . 1 C
H5 0.2694 -0.0230 0.4847 0.085 Uiso calc R 1 H
C21 0.46502(6) -0.0969(4) 0.40281(9) 0.0559(4) Uani d . 1 C
H21A 0.4566 -0.2759 0.4287 0.067 Uiso calc R 1 H
H21B 0.4996 -0.0732 0.4060 0.067 Uiso calc R 1 H
C31 0.41895(9) -0.4132(5) 0.61243(11) 0.0842(7) Uani d . 1 C
H31A 0.4496 -0.4766 0.6321 0.126 Uiso calc R 1 H
H31B 0.4003 -0.5787 0.5968 0.126 Uiso calc R 1 H
H31C 0.4024 -0.3093 0.6518 0.126 Uiso calc R 1 H
N11 0.28675(6) 0.1759(5) 0.19501(10) 0.0841(5) Uani d . 1 N
N22 0.43502(8) -0.1182(4) 0.25337(11) 0.0939(6) Uani d . 1 N

loop_
_atom_site_aniso_label
_atom_site_aniso_U_11
_atom_site_aniso_U_22
_atom_site_aniso_U_33
_atom_site_aniso_U_12
_atom_site_aniso_U_13
_atom_site_aniso_U_23
O21 0.0450(6) 0.0513(6) 0.0581(6) -0.0050(5) 0.0082(5) -0.0045(5)
O11 0.0457(6) 0.0559(7) 0.0652(7) -0.0028(5) 0.0072(5) 0.0085(6)
C1 0.0490(9) 0.0429(8) 0.0511(8) -0.0065(7) 0.0109(7) -0.0072(7)
O31 0.0824(9) 0.0702(8) 0.0580(7) -0.0004(7) 0.0105(6) 0.0138(6)
C2 0.0450(8) 0.0446(8) 0.0479(8) -0.0067(7) 0.0079(6) -0.0096(7)
C3 0.0643(10) 0.0493(9) 0.0491(8) -0.0047(8) 0.0119(7) -0.0062(7)
C4 0.0813(13) 0.0623(11) 0.0653(10) -0.0168(10) 0.0314(9) -0.0051(9)
C22 0.0599(10) 0.0625(11) 0.0613(11) -0.0039(9) 0.0194(8) -0.0033(9)
C6 0.0467(9) 0.0602(10) 0.0744(11) -0.0014(8) 0.0136(8) -0.0090(9)
C11 0.0552(10) 0.0512(9) 0.0717(11) 0.0014(8) 0.0012(8) 0.0065(8)
C12 0.0493(9) 0.0708(12) 0.0609(10) -0.0003(9) 0.0065(8) 0.0035(10)
C5 0.0614(11) 0.0707(12) 0.0814(13) -0.0133(10) 0.0324(10) -0.0105(10)
C21 0.0460(9) 0.0617(10) 0.0603(10) 0.0044(8) 0.0071(7) -0.0023(8)
C31 0.130(2) 0.0669(12) 0.0561(10) 0.0016(13) 0.0173(11) 0.0103(10)
N11 0.0729(11) 0.1051(14) 0.0745(10) -0.0152(11) 0.0090(9) -0.0118(11)
N22 0.1202(16) 0.1004(15) 0.0618(11) -0.0054(12) 0.0223(10) -0.0067(10)

loop_
_atom_type_symbol
_atom_type_description
_atom_type_scat_dispersion_real
_atom_type_scat_dispersion_imag
_atom_type_scat_source
C C 0.0030 0.0020 'International Tables Vol C Tables 4.2.6.8 and 6.1.1.4'
H H 0.0000 0.0000 'International Tables Vol C Tables 4.2.6.8 and 6.1.1.4'
N N 0.0060 0.0030 'International Tables Vol C Tables 4.2.6.8 and 6.1.1.4'
O O 0.0110 0.0060 'International Tables Vol C Tables 4.2.6.8 and 6.1.1.4'

loop_
_geom_angle_atom_site_label_1
_geom_angle_atom_site_label_2
_geom_angle_atom_site_label_3
_geom_angle
_geom_angle_publ_flag
C2 O21 C21 111.46(12) ?
C1 O11 C11 119.70(12) ?
O11 C1 C6 119.11(15) ?
O11 C1 C2 117.47(13) ?
C6 C1 C2 123.42(15) ?
C31 O31 C3 122.05(15) ?
O21 C2 C3 113.62(15) ?
O21 C2 C1 122.82(13) ?
C3 C2 C1 123.40(14) ?
C4 C3 C2 112.92(17) ?
C4 C3 O31 128.19(16) ?
C2 C3 O31 118.88(14) ?
C3 C4 C5 122.69(16) ?
C3 C4 H4 118.7 ?
C5 C4 H4 118.7 ?
N22 C22 C21 179.2(2) y
C5 C6 C1 112.45(18) ?
C5 C6 H6 123.8 ?
C1 C6 H6 123.8 ?
O11 C11 C12 115.87(13) ?
O11 C11 H11A 108.3 ?
C12 C11 H11A 108.3 ?
O11 C11 H11B 108.3 ?
C12 C11 H11B 108.3 ?
H11A C11 H11B 107.4 ?
N11 C12 C11 179.04(19) y
C6 C5 C4 125.13(17) ?
C6 C5 H5 117.4 ?
C4 C5 H5 117.4 ?
O21 C21 C22 107.96(14) ?
O21 C21 H21A 110.1 ?
C22 C21 H21A 110.1 ?
O21 C21 H21B 110.1 ?
C22 C21 H21B 110.1 ?
H21A C21 H21B 108.4 ?
O31 C31 H31A 109.5 ?
O31 C31 H31B 109.5 ?
H31A C31 H31B 109.5 ?
O31 C31 H31C 109.5 ?
H31A C31 H31C 109.5 ?
H31B C31 H31C 109.5 ?

loop_
_geom_bond_atom_site_label_1
_geom_bond_atom_site_label_2
_geom_bond_distance
_geom_bond_publ_flag
O21 C2 1.3614(18) ?
O21 C21 1.3837(19) ?
O11 C1 1.3364(18) ?
O11 C11 1.514(2) ?
C1 C6 1.349(2) ?
C1 C2 1.476(2) ?
O31 C31 1.413(2) y
O31 C3 1.449(2) ?
C2 C3 1.364(2) ?
C3 C4 1.356(3) ?
C4 C5 1.462(3) ?
C4 H4 0.9300 ?
C22 N22 1.186(2) y
C22 C21 1.532(3) ?
C6 C5 1.348(3) ?
C6 H6 0.9300 ?
C11 C12 1.539(3) ?
C11 H11A 0.9700 ?
C11 H11B 0.9700 ?
C12 N11 1.186(2) y
C5 H5 0.9300 ?
C21 H21A 0.9700 ?
C21 H21B 0.9700 ?
C31 H31A 0.9600 ?
C31 H31B 0.9600 ?
C31 H31C 0.9600 ?

loop_
_geom_hbond_atom_site_label_D
_geom_hbond_atom_site_label_H
_geom_hbond_atom_site_label_A
_geom_hbond_site_symmetry_A
_geom_hbond_distance_DH
_geom_hbond_distance_HA
_geom_hbond_distance_DA
_geom_hbond_angle_DHA
C21 H21A O31 . 0.97 2.28 2.842(2) 116
C11 H11A N22 1_565 0.97 2.55 3.302(3) 135

loop_
_geom_torsion_atom_site_label_1
_geom_torsion_atom_site_label_2
_geom_torsion_atom_site_label_3
_geom_torsion_atom_site_label_4
_geom_torsion
C11 O11 C1 C6 -5.9(2)
C11 O11 C1 C2 175.00(13)
C21 O21 C2 C3 75.86(16)
C21 O21 C2 C1 -108.63(15)
O11 C1 C2 O21 3.8(2)
C6 C1 C2 O21 -175.28(15)
O11 C1 C2 C3 178.88(13)
C6 C1 C2 C3 -0.2(2)
O21 C2 C3 C4 175.78(14)
C1 C2 C3 C4 0.3(2)
O21 C2 C3 O31 -3.4(2)
C1 C2 C3 O31 -178.84(13)
C31 O31 C3 C4 -1.3(3)
C31 O31 C3 C2 177.65(15)
C2 C3 C4 C5 -0.2(2)
O31 C3 C4 C5 178.89(16)
O11 C1 C6 C5 -179.15(15)
C2 C1 C6 C5 -0.1(2)
C1 O11 C11 C12 -67.87(19)
C1 C6 C5 C4 0.2(3)
C3 C4 C5 C6 -0.1(3)
C2 O21 C21 C22 71.61(16)

loop_
_cod_related_entry_id
_cod_related_entry_database
_cod_related_entry_code
1 ChemSpider 21129346
